data_7027680
loop_
_publ_author_name
'Bennett, Martin A.'
'Chung, Guandolina'
'Hockless, David C. R.'
'Neumann, Horst'
'Willis, Anthony C.'

_publ_section_title
;
 Bis(acetylacetonato)bis(cyclooctene)ruthenium(II),
 cis-[Ru(acac)2(\h2-C8H14)2]: a synthetic precursor to trans- and
 cis-bis(acetylacetonato)ruthenium(II) complexes&#x200A;&#x2020;
;
_journal_issue 19
_journal_name_full 'Journal of the Chemical Society, Dalton Transactions'
_journal_page_first 3451
_journal_paper_doi 10.1039/a905492h
_journal_year 1999
_chemical_formula_moiety 'C36 H40 O4 P2 Ru '
_chemical_formula_sum 'C36 H40 O4 P2 Ru'
_chemical_formula_weight 699.73
_space_group_IT_number 15
_symmetry_cell_setting monoclinic
_symmetry_Int_Tables_number 15
_symmetry_space_group_name_Hall '-C 2yc'
_symmetry_space_group_name_H-M 'C 1 2/c 1'
_audit_creation_date 1999-07-15
_audit_creation_method 'by teXsan v1.8'
_audit_update_record
;
?
;
_cell_angle_alpha 90
_cell_angle_beta 90.46(1)
_cell_angle_gamma 90
_cell_formula_units_Z 4
_cell_length_a 12.270(2)
_cell_length_b 15.443(4)
_cell_length_c 17.748(3)
_cell_measurement_reflns_used 25
_cell_measurement_temperature 296.2
_cell_measurement_theta_max 18.1
_cell_measurement_theta_min 15.7
_cell_volume 3362.9(12)
_computing_cell_refinement 'MSC/AFC Diffractometer Control'
_computing_data_collection 'MSC/AFC Diffractometer Control'
_computing_data_reduction 'teXsan (MSC, 1992-1997)'
_computing_publication_material 'teXsan (MSC, 1992-1997)'
_computing_structure_refinement 'teXsan (MSC, 1992-1997)'
_computing_structure_solution
;
'DIRDIF92 PATTY (Beurskens, 1992)
;
_diffrn_ambient_temperature 296.2
_diffrn_measurement_device_type 'Rigaku AFC6S'
_diffrn_measurement_method \w-2\q
_diffrn_orient_matrix_UB_11 0.01671
_diffrn_orient_matrix_UB_12 0.03275
_diffrn_orient_matrix_UB_13 0.04731
_diffrn_orient_matrix_UB_21 -0.06033
_diffrn_orient_matrix_UB_22 0.04146
_diffrn_orient_matrix_UB_23 -0.01190
_diffrn_orient_matrix_UB_31 -0.05219
_diffrn_orient_matrix_UB_32 -0.03744
_diffrn_orient_matrix_UB_33 0.02820
_diffrn_radiation_detector 'scintillation counter'
_diffrn_radiation_monochromator graphite
_diffrn_radiation_source 'X-ray tube'
_diffrn_radiation_type 'Mo K\a'
_diffrn_radiation_wavelength 0.7107
_diffrn_reflns_av_R_equivalents 0.01127
_diffrn_reflns_limit_h_max 14
_diffrn_reflns_limit_h_min 0
_diffrn_reflns_limit_k_max 18
_diffrn_reflns_limit_k_min 0
_diffrn_reflns_limit_l_max 21
_diffrn_reflns_limit_l_min -21
_diffrn_reflns_number 3262
_diffrn_reflns_reduction_process 'Lp corrections applied'
_diffrn_reflns_theta_max 25.05
_diffrn_reflns_theta_min 2.12
_diffrn_standards_decay_% -0.19
_diffrn_standards_interval_count 150
_diffrn_standards_number 3
_exptl_absorpt_coefficient_mu 0.598
_exptl_absorpt_correction_T_max 0.91
_exptl_absorpt_correction_T_min 0.90
_exptl_absorpt_correction_type psi-scan
_exptl_absorpt_process_details
;
\y scans (North,Phillips & Matthews, 1968)
;
_exptl_crystal_colour orange
_exptl_crystal_density_diffrn 1.382
_exptl_crystal_density_meas ?
_exptl_crystal_description block
_exptl_crystal_F_000 1448.00
_exptl_crystal_size_max 0.24
_exptl_crystal_size_mid 0.12
_exptl_crystal_size_min 0.12
_refine_diff_density_max 0.35
_refine_diff_density_min -0.41
_refine_ls_extinction_coef 0.000000046
_refine_ls_extinction_expression 'equ(3) Acta Cryst.(1968) A24, p213.'
_refine_ls_extinction_method 'Zachariasen (1967)'
_refine_ls_goodness_of_fit_ref 1.860
_refine_ls_hydrogen_treatment noref
_refine_ls_matrix_type full
_refine_ls_number_constraints 0
_refine_ls_number_parameters 196
_refine_ls_number_reflns 2263
_refine_ls_number_restraints 0
_refine_ls_R_factor_gt 0.0290
_refine_ls_shift/su_max 0.0050
_refine_ls_shift/su_mean 0.0000
_refine_ls_structure_factor_coef F
_refine_ls_weighting_details 'w = 1/[\s^2^(Fo) + 0.000001|Fo|^2^]'
_refine_ls_weighting_scheme calc
_refine_ls_wR_factor_ref 0.0220
_reflns_number_gt 2263
_reflns_number_total 3103
_reflns_threshold_expression I>3.00\s(I)
_cod_data_source_file 905492hsup1.cif
_cod_data_source_block dm5b
_cod_depositor_comments
;
The following automatic conversions were performed:

'_exptl_crystal_density_meas' value 'not measured' was changed to '?'
- the value is perceived as not measured.

Automatic conversion script
Id: cif_fix_values 3008 2015-01-20 13:52:24Z robertas 

The following automatic conversions were performed:

'_refine_ls_weighting_scheme' value 'w = 1/[\s^2^(Fo) +
0.000001|Fo|^2^]' was changed to 'calc'. New tag
'_refine_ls_weighting_details' was created. The value of the new tag
was set to 'w = 1/[\s^2^(Fo) + 0.000001|Fo|^2^]'.

Automatic conversion script
Id: cif_fix_values 3143 2015-03-26 13:38:13Z robertas 
;
_cod_original_cell_volume 3363(1)
_cod_original_sg_symbol_H-M 'C 2/c      '
_cod_original_formula_sum 'C36 H40 O4 P2 Ru '
_cod_database_code 7027680

loop_
_symmetry_equiv_pos_as_xyz
'   +x,   +y,   +z'
'1/2+x,1/2+y,   +z'
'   -x,   +y,1/2-z'
1/2-x,1/2+y,1/2-z
'   -x,   -y,   -z'
'1/2-x,1/2-y,   -z'
'   +x,   -y,1/2+z'
1/2+x,1/2-y,1/2+z

loop_
_atom_site_label
_atom_site_fract_x
_atom_site_fract_y
_atom_site_fract_z
_atom_site_U_iso_or_equiv
_atom_site_occupancy
_atom_site_refinement_flags
_atom_site_adp_type
_atom_site_calc_flag
Ru(1) 0.0000 0.25356(3) 0.2500 0.0282(1) 1.0 ST Uani d
P(1) 0.00311(7) 0.15514(6) 0.34548(5) 0.0338(2) 1.000 . Uani d
O(1) 0.1662(1) 0.2613(1) 0.2315(1) 0.0362(6) 1.000 . Uani d
O(2) 0.0107(2) 0.3559(1) 0.3280(1) 0.0372(7) 1.000 . Uani d
C(1) 0.2301(2) 0.3111(2) 0.2676(2) 0.038(1) 1.000 . Uani d
C(2) 0.3484(3) 0.3036(3) 0.2449(2) 0.062(1) 1.000 . Uani d
C(3) 0.2033(3) 0.3680(2) 0.3242(2) 0.047(1) 1.000 . Uani d
C(4) 0.0992(3) 0.3888(2) 0.3501(2) 0.039(1) 1.000 . Uani d
C(5) 0.0904(3) 0.4569(2) 0.4108(2) 0.067(1) 1.000 . Uani d
C(6) 0.0016(2) 0.2087(2) 0.4378(2) 0.0343(9) 1.000 . Uani d
C(7) 0.0913(3) 0.2104(2) 0.4859(2) 0.052(1) 1.000 . Uani d
C(8) 0.0880(3) 0.2548(3) 0.5533(2) 0.062(1) 1.000 . Uani d
C(9) -0.0043(3) 0.2983(2) 0.5740(2) 0.059(1) 1.000 . Uani d
C(10) -0.0941(3) 0.2977(2) 0.5274(2) 0.053(1) 1.000 . Uani d
C(11) -0.0903(2) 0.2539(2) 0.4596(2) 0.045(1) 1.000 . Uani d
C(12) 0.1114(3) 0.0750(2) 0.3600(2) 0.038(1) 1.000 . Uani d
C(13) 0.2124(3) 0.0869(2) 0.3280(2) 0.047(1) 1.000 . Uani d
C(14) 0.2959(3) 0.0284(3) 0.3389(2) 0.058(1) 1.000 . Uani d
C(15) 0.2798(3) -0.0426(2) 0.3834(2) 0.063(1) 1.000 . Uani d
C(16) 0.1804(4) -0.0557(2) 0.4161(2) 0.071(2) 1.000 . Uani d
C(17) 0.0972(3) 0.0022(2) 0.4044(2) 0.059(1) 1.000 . Uani d
C(18) -0.1197(3) 0.0887(2) 0.3523(2) 0.051(1) 1.000 . Uani d
H(2a) 0.3731 0.2461 0.2535 0.075 1.000 . Uiso c
H(2b) 0.3552 0.3173 0.1929 0.075 1.000 . Uiso c
H(2c) 0.3911 0.3428 0.2739 0.075 1.000 . Uiso c
H(3) 0.2625 0.3965 0.3486 0.056 1.000 . Uiso c
H(5a) 0.1611 0.4778 0.4233 0.080 1.000 . Uiso c
H(5b) 0.0466 0.5034 0.3931 0.080 1.000 . Uiso c
H(5c) 0.0580 0.4322 0.4543 0.080 1.000 . Uiso c
H(7) 0.1559 0.1805 0.4723 0.062 1.000 . Uiso c
H(8) 0.1502 0.2553 0.5856 0.074 1.000 . Uiso c
H(9) -0.0062 0.3288 0.6204 0.071 1.000 . Uiso c
H(10) -0.1586 0.3272 0.5417 0.063 1.000 . Uiso c
H(11) -0.1523 0.2549 0.4271 0.054 1.000 . Uiso c
H(13) 0.2247 0.1366 0.2976 0.057 1.000 . Uiso c
H(14) 0.3644 0.0373 0.3156 0.069 1.000 . Uiso c
H(15) 0.3374 -0.0827 0.3917 0.076 1.000 . Uiso c
H(16) 0.1691 -0.1051 0.4470 0.085 1.000 . Uiso c
H(17) 0.0285 -0.0079 0.4272 0.071 1.000 . Uiso c
H(18a) -0.1812 0.1250 0.3593 0.061 1.000 . Uiso c
H(18b) -0.1289 0.0563 0.3072 0.061 1.000 . Uiso c
H(18c) -0.1128 0.0502 0.3938 0.061 1.000 . Uiso c

loop_
_atom_site_aniso_label
_atom_site_aniso_U_11
_atom_site_aniso_U_22
_atom_site_aniso_U_33
_atom_site_aniso_U_12
_atom_site_aniso_U_13
_atom_site_aniso_U_23
Ru(1) 0.0257(2) 0.0294(2) 0.0296(2) 0.0000 -0.0014(1) 0.0000
P(1) 0.0345(5) 0.0344(5) 0.0324(5) 0.0003(4) -0.0010(4) 0.0012(4)
O(1) 0.028(1) 0.041(1) 0.040(1) 0.000(1) 0.0014(9) 0.001(1)
O(2) 0.039(1) 0.033(1) 0.040(1) 0.000(1) -0.001(1) -0.005(1)
C(1) 0.027(2) 0.045(2) 0.042(2) -0.004(2) -0.003(2) 0.012(2)
C(2) 0.033(2) 0.087(3) 0.066(3) -0.007(2) 0.003(2) 0.004(2)
C(3) 0.037(2) 0.049(2) 0.053(2) -0.013(2) -0.008(2) -0.005(2)
C(4) 0.048(2) 0.029(2) 0.041(2) -0.006(2) -0.006(2) 0.000(2)
C(5) 0.067(3) 0.056(3) 0.077(3) -0.008(2) -0.005(2) -0.027(2)
C(6) 0.038(2) 0.034(2) 0.031(2) -0.001(2) -0.001(1) 0.004(1)
C(7) 0.047(2) 0.061(3) 0.047(2) 0.008(2) -0.003(2) -0.006(2)
C(8) 0.068(3) 0.074(3) 0.042(2) 0.002(3) -0.016(2) -0.010(2)
C(9) 0.085(3) 0.056(3) 0.037(2) 0.004(2) 0.004(2) -0.010(2)
C(10) 0.059(3) 0.051(2) 0.048(2) 0.012(2) 0.015(2) -0.002(2)
C(11) 0.041(2) 0.047(2) 0.046(2) 0.004(2) 0.000(2) 0.002(2)
C(12) 0.049(2) 0.033(2) 0.032(2) 0.008(2) -0.004(2) 0.000(2)
C(13) 0.048(2) 0.044(2) 0.050(2) 0.007(2) -0.006(2) 0.006(2)
C(14) 0.049(2) 0.062(3) 0.062(3) 0.012(2) -0.007(2) 0.003(2)
C(15) 0.075(3) 0.048(2) 0.066(3) 0.027(2) -0.013(2) 0.001(2)
C(16) 0.098(4) 0.049(3) 0.067(3) 0.026(3) 0.010(3) 0.017(2)
C(17) 0.070(3) 0.048(2) 0.060(3) 0.017(2) 0.016(2) 0.013(2)
C(18) 0.054(2) 0.052(2) 0.047(2) -0.014(2) -0.006(2) 0.007(2)

loop_
_atom_type_symbol
_atom_type_oxidation_number
_atom_type_number_in_cell
_atom_type_scat_dispersion_real
_atom_type_scat_dispersion_imag
_atom_type_scat_source
C 0 144 0.002 0.002
;International Tables for Crystallography
(1992, Vol. C, Tables 4.2.6.8 and 6.1.1.1)
;
H 0 160 0.000 0.000
;International Tables for Crystallography
(1992, Vol. C, Table 6.1.1.2)
;
O 0 16 0.008 0.006
;International Tables for Crystallography
(1992, Vol. C, Tables 4.2.6.8 and 6.1.1.1)
;
P 0 8 0.090 0.095
;International Tables for Crystallography
(1992, Vol. C, Tables 4.2.6.8 and 6.1.1.1)
;
Ru 0 4 -1.420 0.836
;International Tables for Crystallography
(1992, Vol. C, Tables 4.2.6.8 and 6.1.1.1)
;

loop_
_geom_angle_atom_site_label_1
_geom_angle_atom_site_label_2
_geom_angle_atom_site_label_3
_geom_angle
_geom_angle_site_symmetry_1
_geom_angle_site_symmetry_3
_geom_angle_publ_flag
P(1) Ru(1) P(1) 96.23(5) . 2 yes
P(1) Ru(1) O(1) 98.38(6) . . yes
P(1) Ru(1) O(1) 86.03(6) . 2 yes
P(1) Ru(1) O(2) 90.63(6) . . yes
P(1) Ru(1) O(2) 172.62(6) . 2 yes
P(1) Ru(1) O(1) 86.03(6) 2 . yes
P(1) Ru(1) O(1) 98.38(6) 2 2 yes
P(1) Ru(1) O(2) 172.62(6) 2 . yes
P(1) Ru(1) O(2) 90.63(6) 2 2 yes
O(1) Ru(1) O(1) 173.4(1) . 2 yes
O(1) Ru(1) O(2) 90.30(8) . . yes
O(1) Ru(1) O(2) 84.75(8) . 2 yes
O(1) Ru(1) O(2) 84.75(8) 2 . yes
O(1) Ru(1) O(2) 90.30(8) 2 2 yes
O(2) Ru(1) O(2) 82.7(1) . 2 yes
Ru(1) P(1) C(6) 111.3(1) . . yes
Ru(1) P(1) C(12) 124.3(1) . . yes
Ru(1) P(1) C(18) 114.5(1) . . yes
C(6) P(1) C(12) 101.0(1) . . yes
C(6) P(1) C(18) 100.4(1) . . yes
C(12) P(1) C(18) 102.1(2) . . yes
Ru(1) O(1) C(1) 124.0(2) . . yes
Ru(1) O(2) C(4) 123.9(2) . . yes
O(1) C(1) C(2) 114.1(3) . . yes
O(1) C(1) C(3) 127.3(3) . . yes
C(2) C(1) C(3) 118.5(3) . . yes
C(1) C(2) H(2a) 109.5 . . no
C(1) C(2) H(2b) 109.5 . . no
C(1) C(2) H(2c) 109.5 . . no
H(2a) C(2) H(2b) 109.4 . . no
H(2a) C(2) H(2c) 109.4 . . no
H(2b) C(2) H(2c) 109.5 . . no
C(1) C(3) C(4) 127.6(3) . . yes
C(1) C(3) H(3) 116.2 . . no
C(4) C(3) H(3) 116.2 . . no
O(2) C(4) C(3) 126.3(3) . . yes
O(2) C(4) C(5) 115.9(3) . . yes
C(3) C(4) C(5) 117.7(3) . . yes
C(4) C(5) H(5a) 109.5 . . no
C(4) C(5) H(5b) 109.5 . . no
C(4) C(5) H(5c) 109.5 . . no
H(5a) C(5) H(5b) 109.5 . . no
H(5a) C(5) H(5c) 109.4 . . no
H(5b) C(5) H(5c) 109.4 . . no
P(1) C(6) C(7) 123.0(3) . . yes
P(1) C(6) C(11) 119.5(2) . . yes
C(7) C(6) C(11) 117.5(3) . . yes
C(6) C(7) C(8) 121.0(3) . . yes
C(6) C(7) H(7) 119.5 . . no
C(8) C(7) H(7) 119.5 . . no
C(7) C(8) C(9) 120.4(3) . . yes
C(7) C(8) H(8) 119.8 . . no
C(9) C(8) H(8) 119.8 . . no
C(8) C(9) C(10) 119.8(3) . . yes
C(8) C(9) H(9) 120.1 . . no
C(10) C(9) H(9) 120.1 . . no
C(9) C(10) C(11) 119.8(3) . . yes
C(9) C(10) H(10) 120.1 . . no
C(11) C(10) H(10) 120.1 . . no
C(6) C(11) C(10) 121.6(3) . . yes
C(6) C(11) H(11) 119.2 . . no
C(10) C(11) H(11) 119.2 . . no
P(1) C(12) C(13) 120.3(3) . . yes
P(1) C(12) C(17) 122.2(3) . . yes
C(13) C(12) C(17) 117.5(3) . . yes
C(12) C(13) C(14) 121.5(3) . . yes
C(12) C(13) H(13) 119.2 . . no
C(14) C(13) H(13) 119.2 . . no
C(13) C(14) C(15) 119.8(4) . . yes
C(13) C(14) H(14) 120.1 . . no
C(15) C(14) H(14) 120.1 . . no
C(14) C(15) C(16) 119.9(4) . . yes
C(14) C(15) H(15) 120.1 . . no
C(16) C(15) H(15) 120.1 . . no
C(15) C(16) C(17) 120.2(4) . . yes
C(15) C(16) H(16) 119.9 . . no
C(17) C(16) H(16) 119.9 . . no
C(12) C(17) C(16) 121.2(4) . . yes
C(12) C(17) H(17) 119.4 . . no
C(16) C(17) H(17) 119.4 . . no
P(1) C(18) H(18a) 109.5 . . no
P(1) C(18) H(18b) 109.5 . . no
P(1) C(18) H(18c) 109.5 . . no
H(18a) C(18) H(18b) 109.5 . . no
H(18a) C(18) H(18c) 109.5 . . no
H(18b) C(18) H(18c) 109.5 . . no

loop_
_geom_bond_atom_site_label_1
_geom_bond_atom_site_label_2
_geom_bond_distance
_geom_bond_site_symmetry_2
_geom_bond_publ_flag
Ru(1) P(1) 2.2765(9) . yes
Ru(1) P(1) 2.2765(9) 2 yes
Ru(1) O(1) 2.072(2) . yes
Ru(1) O(1) 2.072(2) 2 yes
Ru(1) O(2) 2.104(2) . yes
Ru(1) O(2) 2.104(2) 2 yes
P(1) C(6) 1.835(3) . yes
P(1) C(12) 1.833(3) . yes
P(1) C(18) 1.828(3) . yes
O(1) C(1) 1.269(3) . yes
O(2) C(4) 1.260(4) . yes
C(1) C(2) 1.513(4) . yes
C(1) C(3) 1.378(4) . yes
C(2) H(2a) 0.95 . no
C(2) H(2b) 0.95 . no
C(2) H(2c) 0.95 . no
C(3) C(4) 1.399(4) . yes
C(3) H(3) 0.95 . no
C(4) C(5) 1.509(4) . yes
C(5) H(5a) 0.95 . no
C(5) H(5b) 0.95 . no
C(5) H(5c) 0.95 . no
C(6) C(7) 1.389(4) . yes
C(6) C(11) 1.384(4) . yes
C(7) C(8) 1.380(4) . yes
C(7) H(7) 0.95 . no
C(8) C(9) 1.369(5) . yes
C(8) H(8) 0.95 . no
C(9) C(10) 1.373(5) . yes
C(9) H(9) 0.95 . no
C(10) C(11) 1.380(4) . yes
C(10) H(10) 0.95 . no
C(11) H(11) 0.95 . no
C(12) C(13) 1.380(4) . yes
C(12) C(17) 1.386(4) . yes
C(13) C(14) 1.379(4) . yes
C(13) H(13) 0.95 . no
C(14) C(15) 1.366(5) . yes
C(14) H(14) 0.95 . no
C(15) C(16) 1.370(5) . yes
C(15) H(15) 0.95 . no
C(16) C(17) 1.372(5) . yes
C(16) H(16) 0.95 . no
C(17) H(17) 0.95 . no
C(18) H(18a) 0.95 . no
C(18) H(18b) 0.95 . no
C(18) H(18c) 0.95 . no

loop_
_geom_contact_atom_site_label_1
_geom_contact_atom_site_label_2
_geom_contact_distance
_geom_contact_site_symmetry_2
_geom_contact_publ_flag
O(2) C(15) 3.391(4) 5_455 no
C(1) C(15) 3.507(5) 6 no

loop_
_geom_torsion_atom_site_label_1
_geom_torsion_atom_site_label_2
_geom_torsion_atom_site_label_3
_geom_torsion_atom_site_label_4
_geom_torsion_site_symmetry_2
_geom_torsion_site_symmetry_3
_geom_torsion_site_symmetry_4
_geom_torsion
_geom_torsion_publ_flag
Ru(1) P(1) C(6) C(7) . . . -109.1(3) no
Ru(1) P(1) C(6) C(11) . . . 67.1(3) no
Ru(1) P(1) C(12) C(13) . . . 20.0(3) no
Ru(1) P(1) C(12) C(17) . . . -161.7(3) no
Ru(1) P(1) C(6) C(7) 2 2 2 -109.1(3) no
Ru(1) P(1) C(6) C(11) 2 2 2 67.1(3) no
Ru(1) P(1) C(12) C(13) 2 2 2 20.0(3) no
Ru(1) P(1) C(12) C(17) 2 2 2 -161.7(3) no
Ru(1) O(1) C(1) C(2) . . . 178.8(2) no
Ru(1) O(1) C(1) C(3) . . . 0.0(5) no
Ru(1) O(1) C(1) C(2) 2 2 2 178.8(2) no
Ru(1) O(1) C(1) C(3) 2 2 2 0.0(5) no
Ru(1) O(2) C(4) C(3) . . . 4.3(5) no
Ru(1) O(2) C(4) C(5) . . . -175.3(2) no
Ru(1) O(2) C(4) C(3) 2 2 2 4.3(5) no
Ru(1) O(2) C(4) C(5) 2 2 2 -175.3(2) no
P(1) Ru(1) P(1) C(6) . 2 2 -178.1(1) no
P(1) Ru(1) P(1) C(12) . 2 2 60.9(1) no
P(1) Ru(1) P(1) C(18) . 2 2 -65.2(1) no
P(1) Ru(1) O(1) C(1) . . . -85.9(2) no
P(1) Ru(1) O(1) C(1) . 2 2 178.4(2) no
P(1) Ru(1) O(2) C(4) . . . 91.5(2) no
P(1) Ru(1) O(2) C(4) . 2 2 -67.0(6) no
P(1) C(6) C(7) C(8) . . . 177.0(3) no
P(1) C(6) C(11) C(10) . . . -177.8(3) no
P(1) C(12) C(13) C(14) . . . 179.0(3) no
P(1) C(12) C(17) C(16) . . . -178.2(3) no
O(1) Ru(1) P(1) C(6) . . . 95.0(1) no
O(1) Ru(1) P(1) C(12) . . . -26.0(1) no
O(1) Ru(1) P(1) C(18) . . . -152.1(1) no
O(1) Ru(1) P(1) C(6) . 2 2 -80.1(1) no
O(1) Ru(1) P(1) C(12) . 2 2 158.9(1) no
O(1) Ru(1) P(1) C(18) . 2 2 32.8(1) no
O(1) Ru(1) O(1) C(1) . 2 2 46.0(2) no
O(1) Ru(1) O(2) C(4) . . . -6.9(3) no
O(1) Ru(1) O(2) C(4) . 2 2 177.5(3) no
O(1) C(1) C(3) C(4) . . . -5.8(6) no
O(2) Ru(1) P(1) C(6) . . . 4.6(1) no
O(2) Ru(1) P(1) C(12) . . . -116.4(2) no
O(2) Ru(1) P(1) C(18) . . . 117.5(1) no
O(2) Ru(1) P(1) C(6) . 2 2 -19.7(5) no
O(2) Ru(1) P(1) C(12) . 2 2 -140.7(5) no
O(2) Ru(1) P(1) C(18) . 2 2 93.2(5) no
O(2) Ru(1) O(1) C(1) . . . 4.8(2) no
O(2) Ru(1) O(1) C(1) . 2 2 87.4(2) no
O(2) Ru(1) O(2) C(4) . 2 2 -91.5(3) no
O(2) C(4) C(3) C(1) . . . 3.3(6) no
C(1) C(3) C(4) C(5) . . . -177.1(3) no
C(2) C(1) C(3) C(4) . . . 175.4(3) no
C(6) P(1) C(12) C(13) . . . -105.5(3) no
C(6) P(1) C(12) C(17) . . . 72.7(3) no
C(6) C(7) C(8) C(9) . . . -0.1(6) no
C(6) C(11) C(10) C(9) . . . 1.4(6) no
C(7) C(6) P(1) C(12) . . . 24.7(3) no
C(7) C(6) P(1) C(18) . . . 129.3(3) no
C(7) C(6) C(11) C(10) . . . -1.4(5) no
C(7) C(8) C(9) C(10) . . . 0.0(6) no
C(8) C(7) C(6) C(11) . . . 0.7(5) no
C(8) C(9) C(10) C(11) . . . -0.7(6) no
C(11) C(6) P(1) C(12) . . . -159.1(3) no
C(11) C(6) P(1) C(18) . . . -54.5(3) no
C(12) C(13) C(14) C(15) . . . -1.1(6) no
C(12) C(17) C(16) C(15) . . . -0.3(7) no
C(13) C(12) P(1) C(18) . . . 151.2(3) no
C(13) C(12) C(17) C(16) . . . 0.1(6) no
C(13) C(14) C(15) C(16) . . . 0.9(6) no
C(14) C(13) C(12) C(17) . . . 0.6(6) no
C(14) C(15) C(16) C(17) . . . -0.2(7) no
C(17) C(12) P(1) C(18) . . . -30.5(3) no
